data_5000177
loop_
_publ_author_name
'Kulkarni, G. U.'
'Kumaradhas, P.'
'Rao, C. N. R.'

_publ_section_title
;
 Charge Density Study of the Polymorphs of p-Nitrophenol
;
_journal_coden_ASTM CMATEX
_journal_name_full 'Chemistry of Materials'
_journal_page_first 3498
_journal_page_last 3505
_journal_paper_doi 10.1021/cm980277m
_journal_volume 10
_journal_year 1998
_chemical_formula_sum 'C6 H5 N O3'
_space_group_IT_number 14
_symmetry_cell_setting monoclinic
_symmetry_space_group_name_Hall '-P 2ybc'
_symmetry_space_group_name_H-M 'P 1 21/c 1'
_cell_angle_alpha 90
_cell_angle_beta 103.390(1)
_cell_angle_gamma 90
_cell_formula_units_Z 4
_cell_length_a 6.1664(1)
_cell_length_b 8.8366(3)
_cell_length_c 11.5435(4)
_cod_original_sg_symbol_H-M 'P 21/c'
_cod_original_formula_sum 'C6 H5 N1 O3'
_cod_database_code 5000177

loop_
_symmetry_equiv_pos_site_id
_symmetry_equiv_pos_as_xyz
1 x,y,z
2 -x,1/2+y,1/2-z
3 -x,-y,-z
4 x,-1/2-y,-1/2+z

loop_
_atom_site_label
_atom_site_type_symbol
_atom_site_fract_x
_atom_site_fract_y
_atom_site_fract_z
O1 O 0.1175(2) -0.0236(1) -0.3188(1)
O2 O 0.9517(1) 0.2070(1) 0.0582(1)
O3 O 0.7090(2) 0.3739(1) 0.0862(1)
N1 N 0.7603(1) 0.2588(1) 0.0353(1)
C1 C 0.2669(1) 0.0476(1) -0.2306(1)
C2 C 0.2093(1) 0.1732(1) -0.1684(1)
C3 C 0.3705(1) 0.2422(1) -0.0797(1)
C4 C 0.5886(1) 0.1853(1) -0.0545(1)
C5 C 0.6480(1) 0.0587(1) -0.1137(1)
C6 C 0.4854(2) -0.0106(1) -0.2014(1)
H1 H -0.00800 0.04160 -0.34750
H2 H 0.03970 0.21580 -0.18970
H3 H 0.32800 0.33850 -0.03090
H4 H 0.81730 0.01560 -0.09140
H5 H 0.52710 -0.10960 -0.24750

loop_
_atom_type_symbol
_atom_type_radius_bond
C 0.68
H 0.23
N 0.68
O 0.68
